data_1572892
loop_
_publ_author_name
'Pedussaut, Lucie'
'Mahieu, Nolwenn'
'Chartier, Camille'
'Rajeshkumar, Thayalan'
'Tricoire, Maxime'
'Douair, Iskander'
'Casaretto, Nicolas'
'Maron, Laurent'
'Danoun, Gr&#xe9;gory'
'Nocton, Gr&#xe9;gory'

_publ_section_title
;
 The photo-isomerization of the cyclononatetraenyl ligand and related rare
 earth complexes.
;
_journal_issue 46
_journal_name_full 'Chemical science'
_journal_page_first 19273
_journal_page_last 19282
_journal_paper_doi 10.1039/d4sc04767b
_journal_volume 15
_journal_year 2024
_chemical_formula_moiety 'C17 H17 Gd'
_chemical_formula_sum 'C17 H17 Gd'
_chemical_formula_weight 378.55
_space_group_crystal_system orthorhombic
_space_group_IT_number 62
_space_group_name_Hall '-P 2ac 2n'
_space_group_name_H-M_alt 'P n m a'
_atom_sites_solution_hydrogens geom
_atom_sites_solution_primary dual
_audit_creation_date 2023-08-17
_audit_creation_method
;
Olex2 1.3
(compiled 2020.11.12 svn.r5f609507 for OlexSys, GUI svn.r6408)
;
_audit_update_record
;
2024-07-13 deposited with the CCDC.	2024-10-15 downloaded from the CCDC.
;
_cell_angle_alpha 90
_cell_angle_beta 90
_cell_angle_gamma 90
_cell_formula_units_Z 4
_cell_length_a 11.8553(8)
_cell_length_b 13.0113(8)
_cell_length_c 8.7412(6)
_cell_measurement_reflns_used 2642
_cell_measurement_temperature 150
_cell_measurement_theta_max 27.45
_cell_measurement_theta_min 2.81
_cell_volume 1348.36(15)
_computing_cell_refinement
;
X-Area Recipe 1.37.0.0 (STOE, 2021)
;
_computing_data_collection
;
X-Area Pilatus3_SV 1.31.186.0 (STOE, 2022)
;
_computing_data_reduction
;
X-Area Integrate 2.5.3.0 (STOE, 2021)
X-Area X-Red 2.3.0.0 (STOE, 2021) 
;
_computing_molecular_graphics 'Olex2 1.3 (Dolomanov et al., 2009)'
_computing_publication_material 'Olex2 1.3 (Dolomanov et al., 2009)'
_computing_structure_refinement 'SHELXL 2018/3 (Sheldrick, 2015)'
_computing_structure_solution 'SHELXT 2018/2 (Sheldrick, 2018)'
_diffrn_ambient_temperature 150.01
_diffrn_detector_area_resol_mean 13.33
_diffrn_measured_fraction_theta_full 0.998
_diffrn_measured_fraction_theta_max 0.997
_diffrn_measurement_details
;
 339 frames, detector distance = 60 mm
;
_diffrn_measurement_device 'Eulerian 4-circle diffractometer'
_diffrn_measurement_device_type 'STOE STADIVARI'
_diffrn_measurement_method 'rotation method, \w scans'
_diffrn_radiation_type MoK\a
_diffrn_radiation_wavelength 0.71073
_diffrn_reflns_av_R_equivalents 0.0699
_diffrn_reflns_av_unetI/netI 0.0688
_diffrn_reflns_Laue_measured_fraction_full 0.998
_diffrn_reflns_Laue_measured_fraction_max 0.997
_diffrn_reflns_limit_h_max 14
_diffrn_reflns_limit_h_min -15
_diffrn_reflns_limit_k_max 16
_diffrn_reflns_limit_k_min -11
_diffrn_reflns_limit_l_max 9
_diffrn_reflns_limit_l_min -11
_diffrn_reflns_number 6971
_diffrn_reflns_point_group_measured_fraction_full 0.998
_diffrn_reflns_point_group_measured_fraction_max 0.997
_diffrn_reflns_theta_full 25.242
_diffrn_reflns_theta_max 27.103
_diffrn_reflns_theta_min 2.807
_exptl_absorpt_coefficient_mu 4.897
_exptl_absorpt_correction_type none
_exptl_crystal_colour red
_exptl_crystal_colour_primary red
_exptl_crystal_density_diffrn 1.865
_exptl_crystal_density_method 'not measured'
_exptl_crystal_description needle
_exptl_crystal_F_000 732
_exptl_crystal_size_max 0.087
_exptl_crystal_size_mid 0.045
_exptl_crystal_size_min 0.032
_refine_diff_density_max 1.383
_refine_diff_density_min -0.863
_refine_diff_density_rms 0.188
_refine_ls_extinction_method none
_refine_ls_goodness_of_fit_ref 0.933
_refine_ls_hydrogen_treatment constr
_refine_ls_matrix_type full
_refine_ls_number_parameters 92
_refine_ls_number_reflns 1552
_refine_ls_number_restraints 54
_refine_ls_restrained_S_all 0.980
_refine_ls_R_factor_all 0.0643
_refine_ls_R_factor_gt 0.0397
_refine_ls_shift/su_max 0.000
_refine_ls_shift/su_mean 0.000
_refine_ls_structure_factor_coef Fsqd
_refine_ls_weighting_details 'w=1/[\s^2^(Fo^2^)+(0.0450P)^2^] where P=(Fo^2^+2Fc^2^)/3'
_refine_ls_weighting_scheme calc
_refine_ls_wR_factor_gt 0.0866
_refine_ls_wR_factor_ref 0.0915
_reflns_Friedel_coverage 0.000
_reflns_number_gt 1038
_reflns_number_total 1552
_reflns_threshold_expression 'I > 2\s(I)'
_cod_data_source_file d4sc04767b3.cif
_cod_data_source_block 2-Gd-trans
_cod_depositor_comments 'Adding full bibliography for 1572887--1572904.cif.'
_cod_database_code 1572892
_shelx_shelxl_version_number 2018/3
_shelx_space_group_comment
;
The symmetry employed for this shelxl refinement is uniquely defined
by the following loop, which should always be used as a source of
symmetry information in preference to the above space-group names.
They are only intended as comments.
;
_shelx_estimated_absorpt_t_max 0.859
_shelx_estimated_absorpt_t_min 0.675
_olex2_refinement_description
;
1. Fixed Uiso
 At 1.2 times of:
  All C(H) groups, All C(H,H) groups
2. Uiso/Uaniso restraints and constraints
C5 \\sim C4 \\sim C3 \\sim C2 \\sim C1B \\sim C1A: within 2A with sigma of 0.01
and sigma for terminal atoms of 0.04 within 2A
C9 \\sim C8 \\sim C7 \\sim C6: within 2A with sigma of 0.01 and sigma for
terminal atoms of 0.02 within 2A
3. Others
 Sof(H2B)=1-FVAR(1)
 Sof(C1B)=Sof(H1B)=0.5*(1-FVAR(2))
 Sof(C1A)=Sof(H1A)=0.5*FVAR(2)
 Sof(H2A)=FVAR(1)
4.a Aromatic/amide H refined with riding coordinates:
 C8(H8), C9(H9), C7(H7), C6(H6), C4(H4), C3(H3), C5(H5), C2(H2A), C2(H2B),
 C1A(H1A), C1B(H1B)
;
_olex2_submission_special_instructions 'No special instructions were received'

loop_
_space_group_symop_operation_xyz
'x, y, z'
'-x+1/2, -y, z+1/2'
'-x, y+1/2, -z'
'x+1/2, -y+1/2, -z+1/2'
'-x, -y, -z'
'x-1/2, y, -z-1/2'
'x, -y-1/2, z'
'-x-1/2, y-1/2, z-1/2'

loop_
_atom_site_label
_atom_site_type_symbol
_atom_site_fract_x
_atom_site_fract_y
_atom_site_fract_z
_atom_site_U_iso_or_equiv
_atom_site_adp_type
_atom_site_occupancy
_atom_site_site_symmetry_order
_atom_site_calc_flag
_atom_site_refinement_flags_posn
_atom_site_refinement_flags_adp
_atom_site_refinement_flags_occupancy
_atom_site_disorder_assembly
_atom_site_disorder_group
Gd01 Gd 0.38053(3) 0.250000 0.51049(4) 0.02382(16) Uani 1 2 d S T P A .
C8 C 0.5278(7) 0.3791(6) 0.6126(8) 0.0460(18) Uani 1 1 d . U . . .
H8 H 0.552227 0.446734 0.588704 0.055 Uiso 1 1 calc R U . . .
C9 C 0.5879(6) 0.3050(7) 0.5314(7) 0.049(2) Uani 1 1 d . U . . .
H9 H 0.640100 0.333656 0.460811 0.058 Uiso 1 1 calc R U . . .
C7 C 0.4441(7) 0.3792(6) 0.7161(9) 0.0507(18) Uani 1 1 d . U . . .
H7 H 0.422197 0.446813 0.744625 0.061 Uiso 1 1 calc R U . . .
C6 C 0.3816(6) 0.3040(7) 0.7919(8) 0.058(2) Uani 1 1 d . U . . .
H6 H 0.326476 0.332158 0.858754 0.070 Uiso 1 1 calc R U . . .
C4 C 0.3061(9) 0.3914(7) 0.2865(11) 0.071(2) Uani 1 1 d . U . . .
H4 H 0.333164 0.454671 0.246461 0.085 Uiso 1 1 calc R U . . .
C3 C 0.2305(8) 0.4075(7) 0.4022(11) 0.073(2) Uani 1 1 d . U . . .
H3 H 0.223811 0.477473 0.431683 0.087 Uiso 1 1 calc R U . . .
C5 C 0.3554(7) 0.3064(7) 0.2094(9) 0.073(3) Uani 1 1 d . U . . .
H5 H 0.404932 0.330663 0.132002 0.087 Uiso 1 1 calc R U . . .
C2 C 0.1642(8) 0.3440(9) 0.4820(9) 0.069(2) Uani 1 1 d . U . . .
H2A H 0.123443 0.363139 0.571133 0.083 Uiso 0.71(3) 1 calc R U P A 1
H2B H 0.112949 0.384520 0.539765 0.083 Uiso 0.29(3) 1 calc R U P A 2
C1A C 0.1627(15) 0.250000 0.420(3) 0.062(4) Uani 0.71(3) 2 d S TU P A 1
H1A H 0.159967 0.250001 0.311633 0.074 Uiso 0.71(3) 2 calc R U P A 1
C1B C 0.144(4) 0.250000 0.510(7) 0.062(5) Uani 0.29(3) 2 d S TU P A 2
H1B H 0.087185 0.250000 0.587040 0.075 Uiso 0.29(3) 2 calc R U P A 2

loop_
_atom_site_aniso_label
_atom_site_aniso_U_11
_atom_site_aniso_U_22
_atom_site_aniso_U_33
_atom_site_aniso_U_23
_atom_site_aniso_U_13
_atom_site_aniso_U_12
Gd01 0.0215(2) 0.0274(2) 0.0225(3) 0.000 -0.0012(2) 0.000
C8 0.046(4) 0.040(4) 0.052(4) 0.010(3) -0.028(3) -0.024(3)
C9 0.027(3) 0.087(5) 0.032(4) 0.018(3) -0.012(3) -0.020(3)
C7 0.044(4) 0.056(4) 0.051(4) -0.024(4) -0.029(4) 0.007(4)
C6 0.042(5) 0.101(6) 0.031(3) -0.022(4) -0.003(4) 0.018(4)
C4 0.078(6) 0.078(6) 0.057(5) 0.041(4) -0.038(4) -0.027(5)
C3 0.078(6) 0.064(5) 0.077(5) 0.017(4) -0.044(5) 0.016(4)
C5 0.057(6) 0.135(8) 0.026(4) 0.029(4) -0.022(4) -0.031(5)
C2 0.051(4) 0.093(6) 0.064(5) -0.016(4) -0.019(4) 0.025(4)
C1A 0.037(7) 0.089(8) 0.059(8) 0.000 -0.020(7) 0.000
C1B 0.038(8) 0.091(9) 0.058(9) 0.000 -0.021(9) 0.000

loop_
_atom_type_symbol
_atom_type_description
_atom_type_scat_dispersion_real
_atom_type_scat_dispersion_imag
_atom_type_scat_source
C C 0.0033 0.0016 'International Tables Vol C Tables 4.2.6.8 and 6.1.1.4'
H H 0.0000 0.0000 'International Tables Vol C Tables 4.2.6.8 and 6.1.1.4'
Gd Gd -0.1653 3.9035 'International Tables Vol C Tables 4.2.6.8 and 6.1.1.4'

loop_
_geom_angle_atom_site_label_1
_geom_angle_atom_site_label_2
_geom_angle_atom_site_label_3
_geom_angle
_geom_angle_site_symmetry_1
_geom_angle_site_symmetry_3
_geom_angle_publ_flag
C8 Gd01 C8 81.2(3) . 7_565 ?
C8 Gd01 C5 125.3(3) . 7_565 ?
C8 Gd01 C5 125.3(3) 7_565 . ?
C8 Gd01 C5 103.3(2) . . ?
C8 Gd01 C5 103.3(2) 7_565 7_565 ?
C8 Gd01 C1A 138.4(2) 7_565 . ?
C8 Gd01 C1A 138.4(2) . . ?
C8 Gd01 C1B 132.6(6) . . ?
C8 Gd01 C1B 132.6(6) 7_565 . ?
C9 Gd01 C8 60.6(3) 7_565 . ?
C9 Gd01 C8 60.6(3) . 7_565 ?
C9 Gd01 C8 31.4(2) 7_565 7_565 ?
C9 Gd01 C8 31.4(2) . . ?
C9 Gd01 C9 32.4(4) 7_565 . ?
C9 Gd01 C7 59.2(3) 7_565 7_565 ?
C9 Gd01 C7 59.2(3) . . ?
C9 Gd01 C7 81.5(2) 7_565 . ?
C9 Gd01 C7 81.5(2) . 7_565 ?
C9 Gd01 C5 95.6(2) . . ?
C9 Gd01 C5 95.6(2) 7_565 7_565 ?
C9 Gd01 C5 104.3(2) 7_565 . ?
C9 Gd01 C5 104.3(2) . 7_565 ?
C9 Gd01 C1A 159.5(4) . . ?
C9 Gd01 C1A 159.5(4) 7_565 . ?
C9 Gd01 C1B 163.3(4) . . ?
C9 Gd01 C1B 163.3(4) 7_565 . ?
C7 Gd01 C8 89.2(2) 7_565 . ?
C7 Gd01 C8 30.2(2) . . ?
C7 Gd01 C8 30.2(2) 7_565 7_565 ?
C7 Gd01 C8 89.2(2) . 7_565 ?
C7 Gd01 C7 81.6(4) . 7_565 ?
C7 Gd01 C5 151.0(3) . 7_565 ?
C7 Gd01 C5 151.0(3) 7_565 . ?
C7 Gd01 C5 121.7(3) . . ?
C7 Gd01 C5 121.7(3) 7_565 7_565 ?
C7 Gd01 C1A 118.9(4) 7_565 . ?
C7 Gd01 C1A 118.9(4) . . ?
C7 Gd01 C1B 107.1(10) 7_565 . ?
C7 Gd01 C1B 107.1(10) . . ?
C6 Gd01 C8 59.0(2) . . ?
C6 Gd01 C8 80.9(2) . 7_565 ?
C6 Gd01 C8 59.0(2) 7_565 7_565 ?
C6 Gd01 C8 80.9(2) 7_565 . ?
C6 Gd01 C9 81.4(2) 7_565 7_565 ?
C6 Gd01 C9 81.4(2) . . ?
C6 Gd01 C9 90.2(2) . 7_565 ?
C6 Gd01 C9 90.2(2) 7_565 . ?
C6 Gd01 C7 60.4(3) 7_565 . ?
C6 Gd01 C7 31.6(2) 7_565 7_565 ?
C6 Gd01 C7 31.6(2) . . ?
C6 Gd01 C7 60.4(3) . 7_565 ?
C6 Gd01 C6 31.9(4) 7_565 . ?
C6 Gd01 C5 148.0(4) 7_565 7_565 ?
C6 Gd01 C5 174.0(2) . 7_565 ?
C6 Gd01 C5 148.0(4) . . ?
C6 Gd01 C5 174.0(2) 7_565 . ?
C6 Gd01 C1A 106.6(6) 7_565 . ?
C6 Gd01 C1A 106.6(6) . . ?
C6 Gd01 C1B 90.4(13) . . ?
C6 Gd01 C1B 90.4(13) 7_565 . ?
C5 Gd01 C5 31.0(4) 7_565 . ?
C5 Gd01 C1B 83.7(13) 7_565 . ?
C5 Gd01 C1B 83.7(13) . . ?
C1A Gd01 C5 67.5(6) . . ?
C1A Gd01 C5 67.5(6) . 7_565 ?
Gd01 C8 H8 137.1 . . ?
C9 C8 Gd01 73.7(4) . . ?
C9 C8 H8 111.9 . . ?
C7 C8 Gd01 74.6(4) . . ?
C7 C8 H8 111.9 . . ?
C7 C8 C9 136.3(7) . . ?
Gd01 C9 H9 133.4 . . ?
C8 C9 Gd01 74.9(4) . . ?
C8 C9 C9 133.8(4) . 7_565 ?
C8 C9 H9 113.1 . . ?
C9 C9 Gd01 73.8(2) 7_565 . ?
C9 C9 H9 113.1 7_565 . ?
Gd01 C7 H7 135.0 . . ?
C8 C7 Gd01 75.2(4) . . ?
C8 C7 H7 112.3 . . ?
C8 C7 C6 135.3(8) . . ?
C6 C7 Gd01 73.6(4) . . ?
C6 C7 H7 112.3 . . ?
Gd01 C6 H6 133.9 . . ?
C7 C6 Gd01 74.9(4) . . ?
C7 C6 C6 134.6(5) . 7_565 ?
C7 C6 H6 112.7 . . ?
C6 C6 Gd01 74.1(2) 7_565 . ?
C6 C6 H6 112.7 7_565 . ?
Gd01 C4 H4 135.5 . . ?
C3 C4 Gd01 78.0(5) . . ?
C3 C4 H4 111.2 . . ?
C3 C4 C5 137.6(9) . . ?
C5 C4 Gd01 72.1(4) . . ?
C5 C4 H4 111.2 . . ?
Gd01 C3 H3 130.3 . . ?
C4 C3 Gd01 74.3(5) . . ?
C4 C3 H3 113.7 . . ?
C2 C3 Gd01 75.6(5) . . ?
C2 C3 C4 132.6(10) . . ?
C2 C3 H3 113.7 . . ?
Gd01 C5 H5 134.7 . . ?
C4 C5 Gd01 78.4(4) . . ?
C4 C5 C5 141.1(5) . 7_565 ?
C4 C5 H5 109.4 . . ?
C5 C5 Gd01 74.5(2) 7_565 . ?
C5 C5 H5 109.4 7_565 . ?
Gd01 C2 H2A 119.9 . . ?
Gd01 C2 H2B 140.1 . . ?
C3 C2 Gd01 77.4(6) . . ?
C3 C2 H2A 124.4 . . ?
C3 C2 H2B 108.1 . . ?
C1A C2 Gd01 69.8(8) . . ?
C1A C2 C3 111.3(13) . . ?
C1A C2 H2A 124.4 . . ?
C1B C2 Gd01 75(2) . . ?
C1B C2 C3 144(3) . . ?
C1B C2 H2B 108.1 . . ?
Gd01 C1A H1A 108.9 . . ?
C2 C1A Gd01 82.5(8) . . ?
C2 C1A Gd01 82.5(8) 7_565 . ?
C2 C1A C2 132(2) . 7_565 ?
C2 C1A H1A 113.8 7_565 . ?
C2 C1A H1A 113.8 . . ?
Gd01 C1B H1B 134.8 . . ?
C2 C1B Gd01 79(2) 7_565 . ?
C2 C1B Gd01 79(2) . . ?
C2 C1B C2 149(6) . 7_565 ?
C2 C1B H1B 105.7 . . ?
C2 C1B H1B 105.7 7_565 . ?

loop_
_geom_bond_atom_site_label_1
_geom_bond_atom_site_label_2
_geom_bond_distance
_geom_bond_site_symmetry_2
_geom_bond_publ_flag
Gd01 C8 2.582(6) . ?
Gd01 C8 2.582(6) 7_565 ?
Gd01 C9 2.567(7) 7_565 ?
Gd01 C9 2.567(7) . ?
Gd01 C7 2.574(7) . ?
Gd01 C7 2.574(7) 7_565 ?
Gd01 C6 2.558(7) 7_565 ?
Gd01 C6 2.559(7) . ?
Gd01 C5 2.748(7) 7_565 ?
Gd01 C5 2.748(7) . ?
Gd01 C1A 2.701(17) . ?
Gd01 C1B 2.81(5) . ?
C8 H8 0.9500 . ?
C8 C9 1.394(11) . ?
C8 C7 1.343(11) . ?
C9 C9 1.431(18) 7_565 ?
C9 H9 0.9500 . ?
C7 H7 0.9500 . ?
C7 C6 1.396(11) . ?
C6 C6 1.404(17) 7_565 ?
C6 H6 0.9500 . ?
C4 H4 0.9500 . ?
C4 C3 1.368(13) . ?
C4 C5 1.421(12) . ?
C3 H3 0.9500 . ?
C3 C2 1.337(12) . ?
C5 C5 1.467(19) 7_565 ?
C5 H5 0.9500 . ?
C2 H2A 0.9500 . ?
C2 H2B 0.9500 . ?
C2 C1A 1.337(15) . ?
C2 C1B 1.27(2) . ?
C1A H1A 0.9500 . ?
C1B H1B 0.9500 . ?

loop_
_geom_torsion_atom_site_label_1
_geom_torsion_atom_site_label_2
_geom_torsion_atom_site_label_3
_geom_torsion_atom_site_label_4
_geom_torsion
_geom_torsion_site_symmetry_1
_geom_torsion_site_symmetry_2
_geom_torsion_site_symmetry_3
_geom_torsion_site_symmetry_4
_geom_torsion_publ_flag
Gd01 C8 C9 C9 -48.8(4) . . . 7_565 ?
Gd01 C8 C7 C6 47.0(9) . . . . ?
Gd01 C7 C6 C6 48.3(4) . . . 7_565 ?
Gd01 C4 C3 C2 -52.4(10) . . . . ?
Gd01 C4 C5 C5 46.4(6) . . . 7_565 ?
Gd01 C3 C2 C1A -62.2(10) . . . . ?
Gd01 C3 C2 C1B -41(4) . . . . ?
Gd01 C2 C1A C2 72.6(19) . . . 7_565 ?
Gd01 C2 C1B C2 -46(7) . . . 7_565 ?
C8 C7 C6 Gd01 -47.4(9) . . . . ?
C8 C7 C6 C6 0.8(12) . . . 7_565 ?
C9 C8 C7 Gd01 -44.9(9) . . . . ?
C9 C8 C7 C6 2.1(16) . . . . ?
C7 C8 C9 Gd01 45.1(9) . . . . ?
C7 C8 C9 C9 -3.7(12) . . . 7_565 ?
C4 C3 C2 Gd01 52.0(10) . . . . ?
C4 C3 C2 C1A -10.2(16) . . . . ?
C4 C3 C2 C1B 11(4) . . . . ?
C3 C4 C5 Gd01 -47.3(11) . . . . ?
C3 C4 C5 C5 -0.9(16) . . . 7_565 ?
C3 C2 C1A Gd01 66.9(9) . . . . ?
C3 C2 C1A C2 139.5(19) . . . 7_565 ?
C3 C2 C1B Gd01 42(4) . . . . ?
C3 C2 C1B C2 -5(10) . . . 7_565 ?
C5 C4 C3 Gd01 45.6(11) . . . . ?
C5 C4 C3 C2 -6.8(19) . . . . ?
